data_4348271
loop_
_publ_author_name
'Wang, Yan-Ning'
'Yu, Jie-Hui'
'Xu, Ji-Qing'

_publ_section_title
;
 In situ synthesis and structural characterization of a series of
 acylhydrazidate-extended Ln3+and Zn2+coordination polymers
;
_journal_issue 9
_journal_name_full 'Inorg. Chem. Front.'
_journal_page_first 673
_journal_paper_doi 10.1039/C4QI00100A
_journal_volume 1
_journal_year 2014
_chemical_formula_sum 'C20 H16 N12 O6 Zn3'
_chemical_formula_weight 716.56
_space_group_IT_number 15
_space_group_name_Hall '-C 2yc'
_space_group_name_H-M_alt 'C 1 2/c 1'
_symmetry_cell_setting monoclinic
_symmetry_space_group_name_H-M 'C 1 2/c 1'
_atom_sites_solution_hydrogens geom
_atom_sites_solution_primary direct
_atom_sites_solution_secondary difmap
_audit_creation_method SHELXL-97
_cell_angle_alpha 90.00
_cell_angle_beta 93.01(3)
_cell_angle_gamma 90.00
_cell_formula_units_Z 4
_cell_length_a 14.175(3)
_cell_length_b 8.9672(18)
_cell_length_c 20.104(4)
_cell_measurement_temperature 293(2)
_cell_volume 2551.9(9)
_computing_cell_refinement Process-auto
_computing_data_collection Process-auto
_computing_data_reduction Process-auto
_computing_structure_refinement 'SHELXL-97 (Sheldrick, 1997)'
_computing_structure_solution 'SHELXS-97 (Sheldrick, 1990)'
_diffrn_ambient_temperature 293(2)
_diffrn_detector_area_resol_mean 10.0
_diffrn_measured_fraction_theta_full 0.994
_diffrn_measured_fraction_theta_max 0.994
_diffrn_measurement_device_type 'Rigaku RAXIS-RAPID'
_diffrn_measurement_method omega-scan
_diffrn_radiation_monochromator graphite
_diffrn_radiation_source 'fine-focus sealed tube'
_diffrn_radiation_type MoK\a
_diffrn_radiation_wavelength 0.71073
_diffrn_reflns_av_R_equivalents 0.0850
_diffrn_reflns_av_sigmaI/netI 0.0707
_diffrn_reflns_limit_h_max 18
_diffrn_reflns_limit_h_min -18
_diffrn_reflns_limit_k_max 11
_diffrn_reflns_limit_k_min -11
_diffrn_reflns_limit_l_max 25
_diffrn_reflns_limit_l_min -26
_diffrn_reflns_number 12106
_diffrn_reflns_theta_full 27.47
_diffrn_reflns_theta_max 27.47
_diffrn_reflns_theta_min 3.32
_diffrn_standards_decay_% 0
_diffrn_standards_interval_count 0
_diffrn_standards_interval_time 0
_diffrn_standards_number 0
_exptl_absorpt_coefficient_mu 2.861
_exptl_absorpt_correction_T_max 0.751
_exptl_absorpt_correction_T_min 0.696
_exptl_absorpt_correction_type empirical
_exptl_absorpt_process_details Process-auto
_exptl_crystal_colour yellow
_exptl_crystal_density_diffrn 1.865
_exptl_crystal_density_method 'not measured'
_exptl_crystal_description block
_exptl_crystal_F_000 1432
_exptl_crystal_size_max 0.13
_exptl_crystal_size_mid 0.12
_exptl_crystal_size_min 0.10
_refine_diff_density_max 0.821
_refine_diff_density_min -0.607
_refine_diff_density_rms 0.134
_refine_ls_extinction_method none
_refine_ls_goodness_of_fit_ref 1.044
_refine_ls_hydrogen_treatment constr
_refine_ls_matrix_type full
_refine_ls_number_parameters 186
_refine_ls_number_reflns 2907
_refine_ls_number_restraints 0
_refine_ls_restrained_S_all 1.044
_refine_ls_R_factor_all 0.0634
_refine_ls_R_factor_gt 0.0499
_refine_ls_shift/su_max 0.001
_refine_ls_shift/su_mean 0.000
_refine_ls_structure_factor_coef Fsqd
_refine_ls_weighting_details 'calc w=1/[\s^2^(Fo^2^)+(0.0669P)^2^+4.8389P] where P=(Fo^2^+2Fc^2^)/3'
_refine_ls_weighting_scheme calc
_refine_ls_wR_factor_gt 0.1266
_refine_ls_wR_factor_ref 0.1372
_reflns_number_gt 2337
_reflns_number_total 2907
_reflns_threshold_expression >2sigma(I)
_cod_data_source_file c4qi00100a2.cif
_cod_data_source_block 4
_cod_original_cell_volume 2552.0(9)
_cod_original_sg_symbol_H-M C2/c
_cod_database_code 4348271

loop_
_symmetry_equiv_pos_as_xyz
'x, y, z'
'-x, y, -z+1/2'
'x+1/2, y+1/2, z'
'-x+1/2, y+1/2, -z+1/2'
'-x, -y, -z'
'x, -y, z-1/2'
'-x+1/2, -y+1/2, -z'
'x+1/2, -y+1/2, z-1/2'

loop_
_atom_site_label
_atom_site_type_symbol
_atom_site_fract_x
_atom_site_fract_y
_atom_site_fract_z
_atom_site_U_iso_or_equiv
_atom_site_adp_type
_atom_site_occupancy
_atom_site_symmetry_multiplicity
_atom_site_calc_flag
_atom_site_refinement_flags
Zn1 Zn 0.32457(3) 0.16066(5) 0.34051(2) 0.02735(18) Uani 1 1 d .
Zn2 Zn 0.5000 0.07142(7) 0.2500 0.0284(2) Uani 1 2 d S
N1 N 0.3079(3) 0.0789(4) 0.43063(17) 0.0351(8) Uani 1 1 d .
N2 N 0.3802(3) 0.0375(5) 0.47682(18) 0.0398(9) Uani 1 1 d .
N3 N 0.3029(2) 0.0040(4) 0.26864(16) 0.0280(7) Uani 1 1 d .
N4 N 0.3793(2) -0.0413(4) 0.23141(18) 0.0309(8) Uani 1 1 d .
N5 N 0.2527(2) -0.1679(4) 0.19478(17) 0.0292(7) Uani 1 1 d .
N6 N 0.1413(3) -0.0657(5) 0.2669(2) 0.0476(11) Uani 1 1 d .
H6A H 0.1299 -0.0045 0.2985 0.057 Uiso 1 1 calc R
H6B H 0.0966 -0.1202 0.2495 0.057 Uiso 1 1 calc R
O1 O 0.1556(2) 0.0745(4) 0.39712(17) 0.0457(8) Uani 1 1 d .
O2 O 0.4402(3) -0.0761(5) 0.56846(18) 0.0593(11) Uani 1 1 d .
OH1 O 0.4576(2) 0.1991(3) 0.32143(14) 0.0299(6) Uani 1 1 d .
C1 C 0.1076(4) -0.0876(7) 0.5127(3) 0.0560(15) Uani 1 1 d .
H1A H 0.0589 -0.0679 0.4811 0.067 Uiso 1 1 calc R
C2 C 0.0879(4) -0.1618(7) 0.5710(3) 0.0629(17) Uani 1 1 d .
H2B H 0.0262 -0.1882 0.5792 0.075 Uiso 1 1 calc R
C3 C 0.1617(4) -0.1964(6) 0.6169(3) 0.0514(13) Uani 1 1 d .
H3A H 0.1488 -0.2450 0.6563 0.062 Uiso 1 1 calc R
C4 C 0.2528(4) -0.1598(5) 0.6048(2) 0.0395(11) Uani 1 1 d .
H4A H 0.3018 -0.1871 0.6350 0.047 Uiso 1 1 calc R
C5 C 0.2724(3) -0.0811(5) 0.5470(2) 0.0333(9) Uani 1 1 d .
C6 C 0.1987(3) -0.0423(5) 0.5008(2) 0.0369(10) Uani 1 1 d .
C7 C 0.2191(3) 0.0409(5) 0.4400(2) 0.0376(10) Uani 1 1 d .
C8 C 0.3690(3) -0.0402(6) 0.5332(2) 0.0378(10) Uani 1 1 d .
C9 C 0.3456(3) -0.1414(5) 0.1891(2) 0.0327(9) Uani 1 1 d .
H9A H 0.3820 -0.1892 0.1584 0.039 Uiso 1 1 calc R
C10 C 0.2296(3) -0.0760(4) 0.2447(2) 0.0303(9) Uani 1 1 d .

loop_
_atom_site_aniso_label
_atom_site_aniso_U_11
_atom_site_aniso_U_22
_atom_site_aniso_U_33
_atom_site_aniso_U_23
_atom_site_aniso_U_13
_atom_site_aniso_U_12
Zn1 0.0248(3) 0.0326(3) 0.0247(3) 0.00173(18) 0.00177(19) 0.00343(18)
Zn2 0.0198(3) 0.0322(4) 0.0335(4) 0.000 0.0038(3) 0.000
N1 0.034(2) 0.048(2) 0.0238(16) 0.0093(16) 0.0018(15) 0.0022(16)
N2 0.030(2) 0.060(2) 0.0292(18) 0.0108(18) -0.0029(15) -0.0022(18)
N3 0.0237(17) 0.0370(18) 0.0238(15) -0.0014(14) 0.0051(14) -0.0018(14)
N4 0.0237(17) 0.0334(18) 0.0358(18) -0.0020(15) 0.0036(15) -0.0027(14)
N5 0.0253(17) 0.0319(18) 0.0305(17) -0.0014(14) 0.0025(14) -0.0020(14)
N6 0.028(2) 0.064(3) 0.051(2) -0.021(2) 0.0085(18) -0.0103(19)
O1 0.0325(18) 0.061(2) 0.0431(18) 0.0154(16) -0.0023(15) 0.0092(16)
O2 0.036(2) 0.098(3) 0.0430(19) 0.028(2) -0.0073(16) -0.005(2)
OH1 0.0224(14) 0.0393(15) 0.0282(14) -0.0026(12) 0.0022(12) 0.0001(12)
C1 0.035(3) 0.070(4) 0.064(3) 0.024(3) 0.013(3) 0.015(3)
C2 0.039(3) 0.085(4) 0.065(4) 0.029(3) 0.016(3) 0.004(3)
C3 0.057(3) 0.053(3) 0.045(3) 0.019(2) 0.012(3) 0.007(3)
C4 0.050(3) 0.044(3) 0.025(2) 0.0056(18) 0.003(2) 0.001(2)
C5 0.036(2) 0.040(2) 0.0240(19) 0.0009(17) 0.0040(18) -0.0019(19)
C6 0.033(2) 0.044(2) 0.034(2) 0.0034(19) 0.0065(19) 0.006(2)
C7 0.039(3) 0.046(2) 0.028(2) 0.0048(19) 0.0037(19) 0.005(2)
C8 0.033(2) 0.048(3) 0.032(2) 0.007(2) -0.0051(19) 0.000(2)
C9 0.027(2) 0.033(2) 0.039(2) -0.0037(18) 0.0110(19) -0.0042(17)
C10 0.022(2) 0.032(2) 0.036(2) 0.0025(18) -0.0017(17) 0.0004(16)

loop_
_atom_type_symbol
_atom_type_description
_atom_type_scat_dispersion_real
_atom_type_scat_dispersion_imag
_atom_type_scat_source
C C 0.0033 0.0016 'International Tables Vol C Tables 4.2.6.8 and 6.1.1.4'
H H 0.0000 0.0000 'International Tables Vol C Tables 4.2.6.8 and 6.1.1.4'
N N 0.0061 0.0033 'International Tables Vol C Tables 4.2.6.8 and 6.1.1.4'
O O 0.0106 0.0060 'International Tables Vol C Tables 4.2.6.8 and 6.1.1.4'
Zn Zn 0.2839 1.4301 'International Tables Vol C Tables 4.2.6.8 and 6.1.1.4'

loop_
_geom_angle_atom_site_label_1
_geom_angle_atom_site_label_2
_geom_angle_atom_site_label_3
_geom_angle
_geom_angle_site_symmetry_1
_geom_angle_site_symmetry_3
OH1 Zn1 N1 113.82(14) . .
OH1 Zn1 N5 107.97(13) . 4
N1 Zn1 N5 121.36(15) . 4
OH1 Zn1 N3 95.34(13) . .
N1 Zn1 N3 111.99(15) . .
N5 Zn1 N3 102.74(14) 4 .
OH1 Zn2 OH1 108.33(17) . 2_655
OH1 Zn2 N4 98.04(13) . .
OH1 Zn2 N4 116.77(13) 2_655 .
OH1 Zn2 N4 116.77(13) . 2_655
OH1 Zn2 N4 98.04(13) 2_655 2_655
N4 Zn2 N4 119.5(2) . 2_655
C7 N1 N2 120.4(3) . .
C7 N1 Zn1 112.6(3) . .
N2 N1 Zn1 126.0(3) . .
C8 N2 N1 125.6(4) . .
C10 N3 N4 105.0(3) . .
C10 N3 Zn1 135.8(3) . .
N4 N3 Zn1 119.1(3) . .
C9 N4 N3 106.2(3) . .
C9 N4 Zn2 138.2(3) . .
N3 N4 Zn2 115.3(3) . .
C9 N5 C10 103.4(3) . .
C9 N5 Zn1 128.8(3) . 4_545
C10 N5 Zn1 125.6(3) . 4_545
Zn2 OH1 Zn1 111.96(14) . .
C6 C1 C2 121.1(5) . .
C1 C2 C3 119.3(5) . .
C4 C3 C2 120.8(5) . .
C3 C4 C5 119.9(5) . .
C4 C5 C6 120.1(4) . .
C4 C5 C8 120.8(4) . .
C6 C5 C8 119.1(4) . .
C1 C6 C5 118.7(4) . .
C1 C6 C7 121.0(4) . .
C5 C6 C7 120.2(4) . .
O1 C7 N1 119.6(4) . .
O1 C7 C6 121.9(4) . .
N1 C7 C6 118.4(4) . .
O2 C8 N2 119.1(4) . .
O2 C8 C5 124.7(4) . .
N2 C8 C5 116.2(4) . .
N4 C9 N5 113.0(4) . .
N3 C10 N5 112.4(4) . .
N3 C10 N6 124.1(4) . .
N5 C10 N6 123.5(4) . .

loop_
_geom_bond_atom_site_label_1
_geom_bond_atom_site_label_2
_geom_bond_distance
_geom_bond_site_symmetry_2
Zn1 OH1 1.974(3) .
Zn1 N1 1.980(3) .
Zn1 N5 1.996(3) 4
Zn1 N3 2.027(3) .
Zn2 OH1 1.956(3) .
Zn2 OH1 1.956(3) 2_655
Zn2 N4 2.005(3) .
Zn2 N4 2.005(3) 2_655
N1 C7 1.326(6) .
N1 N2 1.397(5) .
N2 C8 1.348(6) .
N3 C10 1.332(5) .
N3 N4 1.408(5) .
N4 C9 1.309(5) .
N5 C9 1.349(5) .
N5 C10 1.352(5) .
N5 Zn1 1.996(3) 4_545
N6 C10 1.354(6) .
O1 C7 1.250(5) .
O2 C8 1.244(6) .
C1 C6 1.387(7) .
C1 C2 1.389(8) .
C2 C3 1.394(8) .
C3 C4 1.366(7) .
C4 C5 1.401(6) .
C5 C6 1.403(6) .
C5 C8 1.459(6) .
C6 C7 1.474(6) .
